data_7721026
loop_
_publ_author_name
'Belis, Marek'
'\<Srein, Jakub'
'Bhandary, Subhrajyoti'
'Premcheska, Simona'
'Lederer, Mirijam'
'Pompermayer Machado, Ian'
'Kaczmarek, Anna Marta'
'Van Hecke, Kristof'

_publ_section_title
;
 DNA-interacting lanthanide complexes with a DOTA-derived
 dipyrido[3,2-a;2',3'-c]phenazine ligand for near-infrared luminescence
;
_journal_name_full 'Dalton Transactions'
_journal_paper_doi 10.1039/D6DT00235H
_journal_year 2026
_chemical_absolute_configuration ad
_chemical_formula_moiety '4(C13 H10 N2), H2 O'
_chemical_formula_sum 'C52 H42 N8 O'
_chemical_formula_weight 794.94
_chemical_name_systematic MB-103
_space_group_crystal_system orthorhombic
_space_group_IT_number 20
_space_group_name_Hall 'C 2c 2'
_space_group_name_H-M_alt 'C 2 2 21'
_atom_sites_solution_hydrogens mixed
_atom_sites_solution_primary dual
_audit_creation_date 2023-08-01
_audit_creation_method
;
Olex2 1.3
(compiled 2020.11.12 svn.r5f609507 for OlexSys, GUI svn.r6408)
;
_audit_update_record
;
2025-12-14 deposited with the CCDC.	2026-05-11 downloaded from the CCDC.
;
_cell_angle_alpha 90
_cell_angle_beta 90
_cell_angle_gamma 90
_cell_formula_units_Z 4
_cell_length_a 13.19370(10)
_cell_length_b 13.1277(2)
_cell_length_c 23.0499(3)
_cell_measurement_reflns_used 8342
_cell_measurement_temperature 100(2)
_cell_measurement_theta_max 73.8420
_cell_measurement_theta_min 3.7950
_cell_volume 3992.31(9)
_computing_cell_refinement 'CrysAlisPro 1.171.40.67a (Rigaku OD, 2019)'
_computing_data_collection 'CrysAlisPro 1.171.40.67a (Rigaku OD, 2019)'
_computing_data_reduction 'CrysAlisPro 1.171.40.67a (Rigaku OD, 2019)'
_computing_molecular_graphics 'Olex2 1.3 (Dolomanov et al., 2009)'
_computing_publication_material 'Olex2 1.3 (Dolomanov et al., 2009)'
_computing_structure_refinement 'SHELXL 2018/3 (Sheldrick, 2015)'
_computing_structure_solution 'SHELXT  (Sheldrick, 2015)'
_diffrn_ambient_environment N~2~
_diffrn_ambient_temperature 100(2)
_diffrn_detector 'CCD plate'
_diffrn_detector_area_resol_mean 10.4839
_diffrn_detector_type Atlas
_diffrn_measured_fraction_theta_full 0.999
_diffrn_measured_fraction_theta_max 0.988
_diffrn_measurement_details
;
List of Runs (angles in degrees, time in seconds):

  # Type    Start    End  Width  t~exp~   \w     \q     \k     \f   Frames
#--------------------------------------------------------------------------
  1  \w   -130.00  46.00   1.00    5.00    --  -41.68   0.00-180.00  176
  2  \w     14.00 115.00   1.00    5.00    --   41.68  57.00 150.00  101
  3  \w     77.00 178.00   1.00   26.00    --  106.01  61.00   0.00  101
  4  \w     35.00 112.00   1.00   26.00    --  106.01-125.00-180.00   77
  5  \w    103.00 178.00   1.00   26.00    --  106.01  77.00  90.00   75
  6  \w     30.00 120.00   1.00   26.00    --  106.01 -77.00  90.00   90
  7  \w    103.00 178.00   1.00   26.00    --  106.01  77.00-120.00   75
  8  \w     30.00 139.00   1.00   26.00    --  106.01 -77.00-120.00  109
  9  \w    -87.00  -6.00   1.00    5.00    --  -41.68 125.00-120.00   81
 10  \w     27.00  96.00   1.00    5.00    --   41.68-125.00 120.00   69
 11  \w     14.00 115.00   1.00    5.00    --   41.68  57.00  30.00  101
 12  \w     77.00 178.00   1.00   26.00    --  106.01  61.00  60.00  101
 13  \w     77.00 178.00   1.00   26.00    --  106.01  61.00 -60.00  101
 14  \w     77.00 178.00   1.00   26.00    --  106.01  61.00 120.00  101
 15  \w     35.00  60.00   1.00   26.00    --  106.01-125.00  90.00   25
 16  \w     77.00 178.00   1.00   26.00    --  106.01  61.00-120.00  101
 17  \w     77.00 178.00   1.00   26.00    --  106.01  61.00-180.00  101
;
_diffrn_measurement_device 'four-circle diffractometer'
_diffrn_measurement_device_type 'SuperNova, Dual, Cu at home/near, Atlas'
_diffrn_measurement_method '\w scans'
_diffrn_orient_matrix_type 'CrysAlisPro convention (1999,Acta A55,543-557)'
_diffrn_orient_matrix_UB_11 -0.0513869500
_diffrn_orient_matrix_UB_12 0.0523839500
_diffrn_orient_matrix_UB_13 0.0520928000
_diffrn_orient_matrix_UB_21 0.1029588500
_diffrn_orient_matrix_UB_22 0.0059165500
_diffrn_orient_matrix_UB_23 0.0313145000
_diffrn_orient_matrix_UB_31 0.0198242500
_diffrn_orient_matrix_UB_32 0.1048535500
_diffrn_orient_matrix_UB_33 -0.0277873000
_diffrn_radiation_monochromator mirror
_diffrn_radiation_probe x-ray
_diffrn_radiation_type 'Cu K\a'
_diffrn_radiation_wavelength 1.54184
_diffrn_reflns_av_R_equivalents 0.0384
_diffrn_reflns_av_unetI/netI 0.0248
_diffrn_reflns_Laue_measured_fraction_full 0.999
_diffrn_reflns_Laue_measured_fraction_max 0.988
_diffrn_reflns_limit_h_max 16
_diffrn_reflns_limit_h_min -16
_diffrn_reflns_limit_k_max 15
_diffrn_reflns_limit_k_min -15
_diffrn_reflns_limit_l_max 28
_diffrn_reflns_limit_l_min -28
_diffrn_reflns_number 20042
_diffrn_reflns_point_group_measured_fraction_full 0.997
_diffrn_reflns_point_group_measured_fraction_max 0.980
_diffrn_reflns_theta_full 67.684
_diffrn_reflns_theta_max 73.662
_diffrn_reflns_theta_min 3.835
_diffrn_source 'micro-focus sealed X-ray tube'
_diffrn_source_type 'SuperNova (Cu) X-ray Source'
_exptl_absorpt_coefficient_mu 0.640
_exptl_absorpt_correction_T_max 1.000
_exptl_absorpt_correction_T_min 0.744
_exptl_absorpt_correction_type gaussian
_exptl_absorpt_process_details
;
CrysAlisPro 1.171.40.67a (Rigaku Oxford Diffraction, 2019)
Numerical absorption correction based on gaussian integration over
			a multifaceted crystal model
Empirical absorption correction using spherical harmonics,
 implemented in SCALE3 ABSPACK scaling algorithm.
;
_exptl_crystal_colour 'clear colourless'
_exptl_crystal_colour_lustre clear
_exptl_crystal_colour_primary colourless
_exptl_crystal_density_diffrn 1.323
_exptl_crystal_description block
_exptl_crystal_F_000 1672
_exptl_crystal_preparation Synthesis
_exptl_crystal_recrystallization_method 'Slow crystallization from Et2O'
_exptl_crystal_size_max 0.182
_exptl_crystal_size_mid 0.128
_exptl_crystal_size_min 0.071
_refine_diff_density_max 0.273
_refine_diff_density_min -0.164
_refine_diff_density_rms 0.036
_refine_ls_abs_structure_details
;
 Flack x determined using 1528 quotients [(I+)-(I-)]/[(I+)+(I-)]
 (Parsons, Flack and Wagner, Acta Cryst. B69 (2013) 249-259).
;
_refine_ls_abs_structure_Flack -0.05(15)
_refine_ls_extinction_method none
_refine_ls_goodness_of_fit_ref 1.041
_refine_ls_hydrogen_treatment mixed
_refine_ls_matrix_type full
_refine_ls_number_parameters 281
_refine_ls_number_reflns 3967
_refine_ls_number_restraints 1
_refine_ls_restrained_S_all 1.041
_refine_ls_R_factor_all 0.0383
_refine_ls_R_factor_gt 0.0344
_refine_ls_shift/su_max 0.000
_refine_ls_shift/su_mean 0.000
_refine_ls_structure_factor_coef Fsqd
_refine_ls_weighting_details 'w=1/[\s^2^(Fo^2^)+(0.0458P)^2^+1.8315P] where P=(Fo^2^+2Fc^2^)/3'
_refine_ls_weighting_scheme calc
_refine_ls_wR_factor_gt 0.0851
_refine_ls_wR_factor_ref 0.0880
_reflns_Friedel_coverage 0.780
_reflns_Friedel_fraction_full 0.994
_reflns_Friedel_fraction_max 0.969
_reflns_number_gt 3685
_reflns_number_total 3967
_reflns_threshold_expression 'I > 2\s(I)'
_cod_data_source_file d6dt00235h2.cif
_cod_data_source_block mb-103
_cod_database_code 7721026
_shelx_shelxl_version_number 2018/3
_chemical_oxdiff_formula 'C13 H10 N2'
_shelx_space_group_comment
;
The symmetry employed for this shelxl refinement is uniquely defined
by the following loop, which should always be used as a source of
symmetry information in preference to the above space-group names.
They are only intended as comments.
;
_reflns_odcompleteness_completeness 99.80
_reflns_odcompleteness_iscentric 1
_reflns_odcompleteness_theta 66.97
_olex2_refinement_description
;
1. Fixed Uiso
 At 1.2 times of:
  All C(H) groups
 At 1.5 times of:
  All C(H,H,H) groups, All O(H) groups
2. Restrained distances
 O1-H1_$1
 0.84 with sigma of 0.001
3.a Aromatic/amide H refined with riding coordinates:
 C3(H3), C4(H4), C6(H6), C7(H7), C9(H9), C10(H10), C11(H11), C16(H16),
 C17(H17), C19(H19), C20(H20), C22(H22), C23(H23), C24(H24)
3.b Idealised Me refined as rotating group:
 C13(H13A,H13B,H13C), C26(H26A,H26B,H26C)
;
_olex2_date_sample_data_collection 2022-12-07
_olex2_exptl_crystal_mounting_method 'Litho loop'
_olex2_submission_original_sample_id MB-103
_olex2_submission_special_instructions 'No special instructions were received'
_oxdiff_exptl_absorpt_empirical_details
;
Empirical correction (ABSPACK) includes:
- Absorption correction using spherical harmonics
- Frame scaling
- B-factor correction
;
_oxdiff_exptl_absorpt_empirical_full_max 1.620
_oxdiff_exptl_absorpt_empirical_full_min 0.512

loop_
_space_group_symop_operation_xyz
'x, y, z'
'-x, -y, z+1/2'
'-x, y, -z+1/2'
'x, -y, -z'
'x+1/2, y+1/2, z'
'-x+1/2, -y+1/2, z+1/2'
'-x+1/2, y+1/2, -z+1/2'
'x+1/2, -y+1/2, -z'

loop_
_atom_site_label
_atom_site_type_symbol
_atom_site_fract_x
_atom_site_fract_y
_atom_site_fract_z
_atom_site_U_iso_or_equiv
_atom_site_adp_type
_atom_site_occupancy
_atom_site_site_symmetry_order
_atom_site_calc_flag
_atom_site_refinement_flags_posn
_atom_site_refinement_flags_adp
_atom_site_refinement_flags_occupancy
_atom_site_disorder_assembly
_atom_site_disorder_group
C1 C 0.57937(15) 0.79700(17) 0.68279(10) 0.0217(4) Uani 1 1 d . . . . .
C2 C 0.49564(18) 0.8291(2) 0.59689(10) 0.0291(5) Uani 1 1 d . . . . .
C3 C 0.48316(18) 0.7242(2) 0.58609(11) 0.0303(5) Uani 1 1 d . . . . .
H3 H 0.448389 0.701630 0.552375 0.036 Uiso 1 1 calc R U . . .
C4 C 0.52191(17) 0.65501(19) 0.62496(11) 0.0283(5) Uani 1 1 d . . . . .
H4 H 0.514881 0.583962 0.618256 0.034 Uiso 1 1 calc R U . . .
C5 C 0.57207(16) 0.69075(18) 0.67476(10) 0.0238(5) Uani 1 1 d . . . . .
C6 C 0.61443(17) 0.62270(18) 0.71652(11) 0.0271(5) Uani 1 1 d . . . . .
H6 H 0.608737 0.551249 0.710860 0.033 Uiso 1 1 calc R U . . .
C7 C 0.66298(17) 0.65911(18) 0.76444(10) 0.0259(5) Uani 1 1 d . . . . .
H7 H 0.691785 0.612830 0.791495 0.031 Uiso 1 1 calc R U . . .
C8 C 0.67087(16) 0.76592(18) 0.77429(10) 0.0234(5) Uani 1 1 d . . . . .
C9 C 0.71910(17) 0.8048(2) 0.82349(10) 0.0282(5) Uani 1 1 d . . . . .
H9 H 0.747838 0.759867 0.851300 0.034 Uiso 1 1 calc R U . . .
C10 C 0.72469(18) 0.9079(2) 0.83138(10) 0.0307(5) Uani 1 1 d . . . . .
H10 H 0.758315 0.935847 0.864178 0.037 Uiso 1 1 calc R U . . .
C11 C 0.67962(17) 0.97127(19) 0.78992(11) 0.0269(5) Uani 1 1 d . . . . .
H11 H 0.682118 1.042754 0.796186 0.032 Uiso 1 1 calc R U . . .
C12 C 0.62906(15) 0.83673(18) 0.73429(9) 0.0212(4) Uani 1 1 d . . . . .
C13 C 0.4569(2) 0.9056(2) 0.55411(12) 0.0390(6) Uani 1 1 d . . . . .
H13A H 0.455849 0.973196 0.572097 0.059 Uiso 1 1 calc R U . . .
H13B H 0.388111 0.886820 0.542146 0.059 Uiso 1 1 calc R U . . .
H13C H 0.501392 0.906715 0.520066 0.059 Uiso 1 1 calc R U . . .
N1 N 0.54202(14) 0.86525(16) 0.64365(8) 0.0254(4) Uani 1 1 d . . . . .
N2 N 0.63356(14) 0.93776(15) 0.74235(8) 0.0239(4) Uani 1 1 d . . . . .
C14 C 0.57166(17) 0.74301(17) 0.41138(10) 0.0225(4) Uani 1 1 d . . . . .
C15 C 0.44363(17) 0.68466(18) 0.35217(10) 0.0250(5) Uani 1 1 d . . . . .
C16 C 0.44507(17) 0.77561(19) 0.31949(10) 0.0273(5) Uani 1 1 d . . . . .
H16 H 0.400408 0.783903 0.287512 0.033 Uiso 1 1 calc R U . . .
C17 C 0.51158(18) 0.85227(18) 0.33422(10) 0.0261(5) Uani 1 1 d . . . . .
H17 H 0.513269 0.914021 0.312747 0.031 Uiso 1 1 calc R U . . .
C18 C 0.57698(17) 0.83731(18) 0.38170(10) 0.0242(5) Uani 1 1 d . . . . .
C19 C 0.64933(18) 0.91270(17) 0.39813(11) 0.0265(5) Uani 1 1 d . . . . .
H19 H 0.653131 0.974883 0.377166 0.032 Uiso 1 1 calc R U . . .
C20 C 0.71307(17) 0.89616(18) 0.44371(10) 0.0271(5) Uani 1 1 d . . . . .
H20 H 0.760590 0.947200 0.454388 0.033 Uiso 1 1 calc R U . . .
C21 C 0.70922(17) 0.80324(19) 0.47551(10) 0.0254(5) Uani 1 1 d . . . . .
C22 C 0.77239(18) 0.7852(2) 0.52328(10) 0.0287(5) Uani 1 1 d . . . . .
H22 H 0.818100 0.836340 0.536198 0.034 Uiso 1 1 calc R U . . .
C23 C 0.76758(18) 0.6924(2) 0.55144(10) 0.0314(5) Uani 1 1 d . . . . .
H23 H 0.809325 0.678653 0.584096 0.038 Uiso 1 1 calc R U . . .
C24 C 0.69977(18) 0.6194(2) 0.53065(10) 0.0290(5) Uani 1 1 d . . . . .
H24 H 0.697589 0.555266 0.549724 0.035 Uiso 1 1 calc R U . . .
C25 C 0.64057(16) 0.72484(18) 0.45915(9) 0.0228(5) Uani 1 1 d . . . . .
C26 C 0.3693(2) 0.6023(2) 0.33697(12) 0.0367(6) Uani 1 1 d . . . . .
H26A H 0.379804 0.543618 0.362588 0.055 Uiso 1 1 calc R U . . .
H26B H 0.379553 0.581391 0.296576 0.055 Uiso 1 1 calc R U . . .
H26C H 0.300123 0.628001 0.341838 0.055 Uiso 1 1 calc R U . . .
N3 N 0.50506(14) 0.66903(15) 0.39670(8) 0.0241(4) Uani 1 1 d . . . . .
N4 N 0.63810(14) 0.63395(15) 0.48583(8) 0.0249(4) Uani 1 1 d . . . . .
O1 O 0.94657(18) 1.000000 0.500000 0.0376(6) Uani 1 2 d DS T P . .
H1 H 0.983(2) 0.962(2) 0.5201(13) 0.056 Uiso 1 1 d . U . . .

loop_
_atom_site_aniso_label
_atom_site_aniso_U_11
_atom_site_aniso_U_22
_atom_site_aniso_U_33
_atom_site_aniso_U_23
_atom_site_aniso_U_13
_atom_site_aniso_U_12
C1 0.0186(9) 0.0213(11) 0.0253(11) 0.0026(9) 0.0073(8) -0.0010(8)
C2 0.0267(11) 0.0358(13) 0.0248(11) 0.0027(10) -0.0001(9) -0.0022(10)
C3 0.0265(11) 0.0355(13) 0.0289(12) -0.0049(10) 0.0017(9) -0.0028(10)
C4 0.0252(11) 0.0297(13) 0.0300(12) -0.0056(10) 0.0049(9) -0.0040(9)
C5 0.0200(9) 0.0242(12) 0.0273(11) -0.0001(9) 0.0055(8) -0.0011(9)
C6 0.0257(11) 0.0206(12) 0.0351(13) 0.0020(10) 0.0056(9) 0.0018(9)
C7 0.0239(10) 0.0242(12) 0.0296(12) 0.0085(9) 0.0025(9) 0.0038(9)
C8 0.0188(9) 0.0251(12) 0.0264(11) 0.0039(9) 0.0055(8) 0.0022(8)
C9 0.0233(10) 0.0346(14) 0.0267(11) 0.0078(10) -0.0003(9) 0.0027(9)
C10 0.0284(11) 0.0385(15) 0.0253(12) -0.0034(10) -0.0014(9) -0.0043(10)
C11 0.0239(10) 0.0251(12) 0.0316(12) -0.0028(10) 0.0060(9) -0.0040(9)
C12 0.0156(8) 0.0254(11) 0.0224(10) 0.0024(9) 0.0056(8) 0.0003(8)
C13 0.0435(14) 0.0429(16) 0.0306(13) 0.0080(12) -0.0088(12) -0.0011(12)
N1 0.0223(8) 0.0313(11) 0.0226(9) 0.0023(8) -0.0006(7) -0.0031(8)
N2 0.0206(8) 0.0251(10) 0.0261(10) 0.0024(8) 0.0029(8) -0.0008(7)
C14 0.0255(10) 0.0200(11) 0.0220(10) -0.0019(8) 0.0072(8) 0.0025(8)
C15 0.0239(10) 0.0262(12) 0.0248(11) -0.0044(9) 0.0014(8) 0.0022(9)
C16 0.0267(10) 0.0337(13) 0.0215(10) 0.0029(9) -0.0014(9) 0.0066(10)
C17 0.0304(11) 0.0244(12) 0.0236(11) 0.0042(9) 0.0036(9) 0.0070(9)
C18 0.0249(10) 0.0241(12) 0.0236(11) -0.0009(9) 0.0040(9) 0.0028(9)
C19 0.0307(11) 0.0181(11) 0.0307(12) 0.0017(9) 0.0072(10) 0.0020(9)
C20 0.0267(11) 0.0231(12) 0.0315(12) -0.0072(9) 0.0030(9) -0.0048(9)
C21 0.0231(10) 0.0300(13) 0.0229(10) -0.0057(9) 0.0027(9) 0.0020(9)
C22 0.0267(11) 0.0322(13) 0.0272(11) -0.0072(10) 0.0014(9) -0.0013(9)
C23 0.0303(11) 0.0420(15) 0.0219(11) -0.0019(10) -0.0035(9) 0.0039(10)
C24 0.0332(12) 0.0281(13) 0.0256(11) 0.0037(10) -0.0006(9) 0.0038(10)
C25 0.0224(10) 0.0245(12) 0.0214(10) -0.0045(9) 0.0053(8) 0.0001(9)
C26 0.0367(13) 0.0307(14) 0.0427(15) -0.0057(11) -0.0106(12) -0.0027(11)
N3 0.0227(8) 0.0274(10) 0.0221(9) -0.0024(8) 0.0008(7) 0.0041(8)
N4 0.0269(9) 0.0266(10) 0.0213(9) -0.0016(8) 0.0013(7) 0.0010(8)
O1 0.0229(12) 0.0224(13) 0.0675(19) -0.0048(12) 0.000 0.000

loop_
_atom_type_symbol
_atom_type_description
_atom_type_scat_dispersion_real
_atom_type_scat_dispersion_imag
_atom_type_scat_source
C C 0.0181 0.0091 'International Tables Vol C Tables 4.2.6.8 and 6.1.1.4'
H H 0.0000 0.0000 'International Tables Vol C Tables 4.2.6.8 and 6.1.1.4'
N N 0.0311 0.0180 'International Tables Vol C Tables 4.2.6.8 and 6.1.1.4'
O O 0.0492 0.0322 'International Tables Vol C Tables 4.2.6.8 and 6.1.1.4'

loop_
_exptl_crystal_face_index_h
_exptl_crystal_face_index_k
_exptl_crystal_face_index_l
_exptl_crystal_face_perp_dist
4 7 -7 0.0721
-1 8 -5 0.0710
0 -8 6 0.0183
8 2 -5 0.0821
2 8 1 0.0425
-2 -1 -15 0.0498
-2 -8 2 0.0207
2 3 13 0.0656
-8 -1 4 0.0648

loop_
_geom_angle_atom_site_label_1
_geom_angle_atom_site_label_2
_geom_angle_atom_site_label_3
_geom_angle
_geom_angle_site_symmetry_1
_geom_angle_site_symmetry_3
_geom_angle_publ_flag
C5 C1 C12 119.5(2) . . ?
N1 C1 C5 122.6(2) . . ?
N1 C1 C12 117.9(2) . . ?
C3 C2 C13 119.9(2) . . ?
N1 C2 C3 123.1(2) . . ?
N1 C2 C13 117.0(2) . . ?
C2 C3 H3 120.4 . . ?
C4 C3 C2 119.2(2) . . ?
C4 C3 H3 120.4 . . ?
C3 C4 H4 120.4 . . ?
C3 C4 C5 119.1(2) . . ?
C5 C4 H4 120.4 . . ?
C1 C5 C6 120.3(2) . . ?
C4 C5 C1 118.0(2) . . ?
C4 C5 C6 121.7(2) . . ?
C5 C6 H6 119.6 . . ?
C7 C6 C5 120.7(2) . . ?
C7 C6 H6 119.6 . . ?
C6 C7 H7 119.7 . . ?
C6 C7 C8 120.6(2) . . ?
C8 C7 H7 119.7 . . ?
C9 C8 C7 121.5(2) . . ?
C9 C8 C12 117.7(2) . . ?
C12 C8 C7 120.8(2) . . ?
C8 C9 H9 120.2 . . ?
C10 C9 C8 119.6(2) . . ?
C10 C9 H9 120.2 . . ?
C9 C10 H10 120.8 . . ?
C9 C10 C11 118.3(2) . . ?
C11 C10 H10 120.8 . . ?
C10 C11 H11 117.9 . . ?
N2 C11 C10 124.1(2) . . ?
N2 C11 H11 117.9 . . ?
C8 C12 C1 118.1(2) . . ?
N2 C12 C1 119.2(2) . . ?
N2 C12 C8 122.7(2) . . ?
C2 C13 H13A 109.5 . . ?
C2 C13 H13B 109.5 . . ?
C2 C13 H13C 109.5 . . ?
H13A C13 H13B 109.5 . . ?
H13A C13 H13C 109.5 . . ?
H13B C13 H13C 109.5 . . ?
C2 N1 C1 118.0(2) . . ?
C11 N2 C12 117.5(2) . . ?
C18 C14 C25 118.7(2) . . ?
N3 C14 C18 122.6(2) . . ?
N3 C14 C25 118.7(2) . . ?
C16 C15 C26 119.6(2) . . ?
N3 C15 C16 122.4(2) . . ?
N3 C15 C26 118.0(2) . . ?
C15 C16 H16 120.2 . . ?
C17 C16 C15 119.7(2) . . ?
C17 C16 H16 120.2 . . ?
C16 C17 H17 120.7 . . ?
C16 C17 C18 118.7(2) . . ?
C18 C17 H17 120.7 . . ?
C14 C18 C19 120.8(2) . . ?
C17 C18 C14 117.9(2) . . ?
C17 C18 C19 121.3(2) . . ?
C18 C19 H19 119.8 . . ?
C20 C19 C18 120.5(2) . . ?
C20 C19 H19 119.8 . . ?
C19 C20 H20 119.6 . . ?
C19 C20 C21 120.7(2) . . ?
C21 C20 H20 119.6 . . ?
C22 C21 C20 121.9(2) . . ?
C22 C21 C25 117.7(2) . . ?
C25 C21 C20 120.4(2) . . ?
C21 C22 H22 120.3 . . ?
C23 C22 C21 119.4(2) . . ?
C23 C22 H22 120.3 . . ?
C22 C23 H23 120.9 . . ?
C22 C23 C24 118.3(2) . . ?
C24 C23 H23 120.9 . . ?
C23 C24 H24 118.0 . . ?
N4 C24 C23 124.1(2) . . ?
N4 C24 H24 118.0 . . ?
C21 C25 C14 118.8(2) . . ?
N4 C25 C14 118.7(2) . . ?
N4 C25 C21 122.5(2) . . ?
C15 C26 H26A 109.5 . . ?
C15 C26 H26B 109.5 . . ?
C15 C26 H26C 109.5 . . ?
H26A C26 H26B 109.5 . . ?
H26A C26 H26C 109.5 . . ?
H26B C26 H26C 109.5 . . ?
C15 N3 C14 118.7(2) . . ?
C24 N4 C25 118.0(2) . . ?
H1 O1 H1 109(5) . 4_576 ?

loop_
_geom_bond_atom_site_label_1
_geom_bond_atom_site_label_2
_geom_bond_distance
_geom_bond_site_symmetry_2
_geom_bond_publ_flag
C1 C5 1.410(3) . ?
C1 C12 1.453(3) . ?
C1 N1 1.364(3) . ?
C2 C3 1.409(4) . ?
C2 C13 1.497(3) . ?
C2 N1 1.327(3) . ?
C3 H3 0.9500 . ?
C3 C4 1.375(4) . ?
C4 H4 0.9500 . ?
C4 C5 1.405(3) . ?
C5 C6 1.427(3) . ?
C6 H6 0.9500 . ?
C6 C7 1.363(4) . ?
C7 H7 0.9500 . ?
C7 C8 1.424(3) . ?
C8 C9 1.397(3) . ?
C8 C12 1.421(3) . ?
C9 H9 0.9500 . ?
C9 C10 1.368(4) . ?
C10 H10 0.9500 . ?
C10 C11 1.399(4) . ?
C11 H11 0.9500 . ?
C11 N2 1.329(3) . ?
C12 N2 1.341(3) . ?
C13 H13A 0.9800 . ?
C13 H13B 0.9800 . ?
C13 H13C 0.9800 . ?
C14 C18 1.416(3) . ?
C14 C25 1.448(3) . ?
C14 N3 1.353(3) . ?
C15 C16 1.412(3) . ?
C15 C26 1.501(3) . ?
C15 N3 1.324(3) . ?
C16 H16 0.9500 . ?
C16 C17 1.378(4) . ?
C17 H17 0.9500 . ?
C17 C18 1.407(3) . ?
C18 C19 1.426(3) . ?
C19 H19 0.9500 . ?
C19 C20 1.363(4) . ?
C20 H20 0.9500 . ?
C20 C21 1.424(3) . ?
C21 C22 1.401(3) . ?
C21 C25 1.422(3) . ?
C22 H22 0.9500 . ?
C22 C23 1.382(4) . ?
C23 H23 0.9500 . ?
C23 C24 1.396(4) . ?
C24 H24 0.9500 . ?
C24 N4 1.329(3) . ?
C25 N4 1.343(3) . ?
C26 H26A 0.9800 . ?
C26 H26B 0.9800 . ?
C26 H26C 0.9800 . ?
O1 H1 0.8398(14) 4_576 ?
O1 H1 0.8398(14) . ?

loop_
_geom_torsion_atom_site_label_1
_geom_torsion_atom_site_label_2
_geom_torsion_atom_site_label_3
_geom_torsion_atom_site_label_4
_geom_torsion
_geom_torsion_site_symmetry_1
_geom_torsion_site_symmetry_2
_geom_torsion_site_symmetry_3
_geom_torsion_site_symmetry_4
_geom_torsion_publ_flag
C1 C5 C6 C7 -0.4(3) . . . . ?
C1 C12 N2 C11 -179.97(18) . . . . ?
C2 C3 C4 C5 0.6(3) . . . . ?
C3 C2 N1 C1 0.2(3) . . . . ?
C3 C4 C5 C1 0.6(3) . . . . ?
C3 C4 C5 C6 -179.6(2) . . . . ?
C4 C5 C6 C7 179.8(2) . . . . ?
C5 C1 C12 C8 1.5(3) . . . . ?
C5 C1 C12 N2 -178.4(2) . . . . ?
C5 C1 N1 C2 1.2(3) . . . . ?
C5 C6 C7 C8 1.1(3) . . . . ?
C6 C7 C8 C9 179.1(2) . . . . ?
C6 C7 C8 C12 -0.4(3) . . . . ?
C7 C8 C9 C10 -179.8(2) . . . . ?
C7 C8 C12 C1 -0.8(3) . . . . ?
C7 C8 C12 N2 179.0(2) . . . . ?
C8 C9 C10 C11 1.2(3) . . . . ?
C8 C12 N2 C11 0.2(3) . . . . ?
C9 C8 C12 C1 179.59(19) . . . . ?
C9 C8 C12 N2 -0.6(3) . . . . ?
C9 C10 C11 N2 -1.7(4) . . . . ?
C10 C11 N2 C12 1.0(3) . . . . ?
C12 C1 C5 C4 178.88(19) . . . . ?
C12 C1 C5 C6 -0.9(3) . . . . ?
C12 C1 N1 C2 -179.29(19) . . . . ?
C12 C8 C9 C10 -0.2(3) . . . . ?
C13 C2 C3 C4 178.0(2) . . . . ?
C13 C2 N1 C1 -179.0(2) . . . . ?
N1 C1 C5 C4 -1.6(3) . . . . ?
N1 C1 C5 C6 178.64(19) . . . . ?
N1 C1 C12 C8 -178.08(18) . . . . ?
N1 C1 C12 N2 2.1(3) . . . . ?
N1 C2 C3 C4 -1.1(4) . . . . ?
C14 C18 C19 C20 -1.6(3) . . . . ?
C14 C25 N4 C24 -178.1(2) . . . . ?
C15 C16 C17 C18 0.3(3) . . . . ?
C16 C15 N3 C14 0.0(3) . . . . ?
C16 C17 C18 C14 0.9(3) . . . . ?
C16 C17 C18 C19 178.3(2) . . . . ?
C17 C18 C19 C20 -179.0(2) . . . . ?
C18 C14 C25 C21 1.6(3) . . . . ?
C18 C14 C25 N4 -177.5(2) . . . . ?
C18 C14 N3 C15 1.2(3) . . . . ?
C18 C19 C20 C21 0.4(3) . . . . ?
C19 C20 C21 C22 -178.6(2) . . . . ?
C19 C20 C21 C25 1.8(3) . . . . ?
C20 C21 C22 C23 -178.0(2) . . . . ?
C20 C21 C25 C14 -2.8(3) . . . . ?
C20 C21 C25 N4 176.3(2) . . . . ?
C21 C22 C23 C24 0.5(3) . . . . ?
C21 C25 N4 C24 2.8(3) . . . . ?
C22 C21 C25 C14 177.6(2) . . . . ?
C22 C21 C25 N4 -3.3(3) . . . . ?
C22 C23 C24 N4 -1.1(4) . . . . ?
C23 C24 N4 C25 -0.5(3) . . . . ?
C25 C14 C18 C17 178.0(2) . . . . ?
C25 C14 C18 C19 0.5(3) . . . . ?
C25 C14 N3 C15 -178.45(19) . . . . ?
C25 C21 C22 C23 1.6(3) . . . . ?
C26 C15 C16 C17 178.5(2) . . . . ?
C26 C15 N3 C14 -179.2(2) . . . . ?
N3 C14 C18 C17 -1.7(3) . . . . ?
N3 C14 C18 C19 -179.2(2) . . . . ?
N3 C14 C25 C21 -178.66(19) . . . . ?
N3 C14 C25 N4 2.2(3) . . . . ?
N3 C15 C16 C17 -0.7(3) . . . . ?

loop_
_exptl_oxdiff_crystal_face_indexfrac_h
_exptl_oxdiff_crystal_face_indexfrac_k
_exptl_oxdiff_crystal_face_indexfrac_l
_exptl_oxdiff_crystal_face_x
_exptl_oxdiff_crystal_face_y
_exptl_oxdiff_crystal_face_z
3.7450 6.6820 -6.5885 -0.1856 0.2188 0.9579
-1.3420 7.8966 -5.1091 0.2165 -0.2514 0.9434
0.1072 -7.8841 5.6731 -0.1230 0.1420 -0.9822
7.8610 1.8368 -4.9818 -0.5673 0.6642 0.4869
2.2181 8.2245 0.5624 0.3461 0.2946 0.8907
-1.5454 -0.8439 -14.6439 -0.7276 -0.6227 0.2878
-2.0051 -8.2218 1.7872 -0.2346 -0.1991 -0.9515
2.0609 3.2382 13.3656 0.7600 0.6499 0.0090
-8.1852 -0.6180 4.2603 0.6102 -0.7130 -0.3454
